data_4310376
loop_
_publ_author_name
'Yugen Zhang'
'R. H. Holm'

_publ_section_title
;
 Structural Conversions of Molybdenum-Iron-Sulfur Edge-Bridged Double
 Cubanes and PN-Type Clusters Topologically Related to the Nitrogenase
 P-Cluster
;
_journal_name_full 'Inorganic Chemistry'
_journal_page_first 674
_journal_page_last 682
_journal_paper_doi 10.1021/ic030259t
_journal_volume 43
_journal_year 2004
_chemical_formula_moiety (Et4N)4[Tp2Mo2Fe6S8(N3)4]2MeCN
_chemical_formula_sum 'C54 H106 B2 Fe6 Mo2 N30 S8'
_chemical_formula_weight 1980.77
_chemical_melting_point ?
_chemical_name_systematic
;
  ?
;
_space_group_IT_number 14
_symmetry_cell_setting monoclinic
_symmetry_space_group_name_Hall '-P 2ybc'
_symmetry_space_group_name_H-M 'P 1 21/c 1'
_atom_sites_solution_hydrogens geom
_atom_sites_solution_primary direct
_atom_sites_solution_secondary difmap
_audit_creation_method SHELXL-97
_cell_angle_alpha 90.00
_cell_angle_beta 99.818(4)
_cell_angle_gamma 90.00
_cell_formula_units_Z 2
_cell_length_a 11.882(2)
_cell_length_b 20.771(4)
_cell_length_c 17.159(3)
_cell_measurement_temperature 193(2)
_cell_volume 4172.8(13)
_computing_cell_refinement 'Bruker Smart'
_computing_data_collection 'Bruker Smart'
_computing_data_reduction 'Bruker SHELXTL'
_computing_molecular_graphics 'Bruker SHELXTL'
_computing_publication_material 'Bruker SHELXTL'
_computing_structure_refinement 'SHELXL-97 (Sheldrick, 1997)'
_computing_structure_solution 'SHELXS-97 (Sheldrick, 1990)'
_diffrn_ambient_temperature 293(2)
_diffrn_measured_fraction_theta_full 0.997
_diffrn_measured_fraction_theta_max 0.997
_diffrn_measurement_device_type 'CCD area detector'
_diffrn_measurement_method 'phi and omega scan'
_diffrn_radiation_monochromator graphite
_diffrn_radiation_source 'fine-focus sealed tube'
_diffrn_radiation_type MoK\a
_diffrn_radiation_wavelength 0.71073
_diffrn_reflns_av_R_equivalents 0.0375
_diffrn_reflns_av_sigmaI/netI 0.0647
_diffrn_reflns_limit_h_max 12
_diffrn_reflns_limit_h_min -15
_diffrn_reflns_limit_k_max 23
_diffrn_reflns_limit_k_min -27
_diffrn_reflns_limit_l_max 22
_diffrn_reflns_limit_l_min -22
_diffrn_reflns_number 30085
_diffrn_reflns_theta_full 28.30
_diffrn_reflns_theta_max 28.30
_diffrn_reflns_theta_min 1.55
_diffrn_standards_decay_% 0
_exptl_absorpt_coefficient_mu 1.557
_exptl_absorpt_correction_T_max 0.92
_exptl_absorpt_correction_T_min 0.78
_exptl_absorpt_correction_type SADABS
_exptl_crystal_colour black
_exptl_crystal_density_diffrn 1.577
_exptl_crystal_density_method 'not measured'
_exptl_crystal_F_000 2036
_exptl_crystal_size_max 0.03
_exptl_crystal_size_mid 0.05
_exptl_crystal_size_min 0.05
_refine_diff_density_max 0.666
_refine_diff_density_min -0.310
_refine_diff_density_rms 0.074
_refine_ls_extinction_method none
_refine_ls_goodness_of_fit_ref 0.881
_refine_ls_hydrogen_treatment mixed
_refine_ls_matrix_type full
_refine_ls_number_parameters 639
_refine_ls_number_reflns 10328
_refine_ls_number_restraints 0
_refine_ls_restrained_S_all 0.881
_refine_ls_R_factor_all 0.0656
_refine_ls_R_factor_gt 0.0369
_refine_ls_shift/su_max 0.002
_refine_ls_shift/su_mean 0.000
_refine_ls_structure_factor_coef Fsqd
_refine_ls_weighting_details 'calc w=1/[\s^2^(Fo^2^)+(0.0218P)^2^+0.0000P] where P=(Fo^2^+2Fc^2^)/3'
_refine_ls_weighting_scheme calc
_refine_ls_wR_factor_gt 0.0597
_refine_ls_wR_factor_ref 0.0651
_reflns_number_gt 7076
_reflns_number_total 10328
_reflns_threshold_expression 2sigma(I)
_cod_data_source_file ic030259t_01.cif
_cod_data_source_block (Et4N)4[Tp2Mo2Fe6S8(N3)4]2MeCN
_cod_depositor_comments
;
The following automatic conversions were performed:

'_chemical_melting_point' value 'not measured' was changed to '?' -
the value is undefined or not given.

Automatic conversion script
Id: cif_fix_values 1569 2011-02-09 13:29:24Z adriana 
;
_cod_original_cell_volume 4172.5(13)
_cod_database_code 4310376

loop_
_symmetry_equiv_pos_as_xyz
'x, y, z'
'-x, y+1/2, -z+1/2'
'-x, -y, -z'
'x, -y-1/2, z-1/2'

loop_
_atom_site_label
_atom_site_type_symbol
_atom_site_fract_x
_atom_site_fract_y
_atom_site_fract_z
_atom_site_U_iso_or_equiv
_atom_site_adp_type
_atom_site_occupancy
_atom_site_symmetry_multiplicity
_atom_site_calc_flag
_atom_site_refinement_flags
_atom_site_disorder_assembly
_atom_site_disorder_group
Mo1 Mo 0.718360(19) 0.007659(11) 0.713299(13) 0.02560(6) Uani 1 1 d . . .
Fe1 Fe 0.50457(3) 0.055115(18) 0.67469(2) 0.03119(10) Uani 1 1 d . . .
Fe2 Fe 0.66114(3) 0.099700(18) 0.60143(2) 0.02932(10) Uani 1 1 d . . .
Fe3 Fe 0.58100(3) -0.015562(17) 0.56935(2) 0.02829(9) Uani 1 1 d . . .
S1 S 0.54437(6) -0.05191(3) 0.68881(4) 0.03260(17) Uani 1 1 d . . .
S2 S 0.65719(6) 0.11453(3) 0.73283(4) 0.03129(16) Uani 1 1 d . . .
S3 S 0.76960(6) 0.01122(3) 0.58620(4) 0.03004(16) Uani 1 1 d . . .
S4 S 0.46958(6) 0.08144(3) 0.53743(4) 0.03367(17) Uani 1 1 d . . .
N1 N 0.89498(19) 0.04307(11) 0.75863(13) 0.0330(6) Uani 1 1 d . . .
N2 N 0.9679(2) 0.01069(11) 0.81491(14) 0.0360(6) Uani 1 1 d . . .
N3 N 0.7261(2) -0.00666(11) 0.84402(13) 0.0337(6) Uani 1 1 d . . .
N4 N 0.8215(2) -0.03135(11) 0.88988(14) 0.0380(6) Uani 1 1 d . . .
N5 N 0.80772(19) -0.08808(10) 0.72805(14) 0.0314(5) Uani 1 1 d . . .
N6 N 0.8907(2) -0.10121(11) 0.79137(14) 0.0339(6) Uani 1 1 d . . .
N7 N 0.3707(2) 0.08222(12) 0.72464(17) 0.0429(6) Uani 1 1 d . . .
N8 N 0.3678(2) 0.08035(13) 0.7916(2) 0.0494(7) Uani 1 1 d . . .
N9 N 0.3615(3) 0.07824(18) 0.8593(2) 0.0815(11) Uani 1 1 d . . .
N10 N 0.7129(2) 0.18337(11) 0.55814(15) 0.0398(6) Uani 1 1 d . . .
N11 N 0.7652(2) 0.22475(13) 0.58948(16) 0.0473(7) Uani 1 1 d . . .
N12 N 0.8169(3) 0.26888(16) 0.6183(2) 0.0939(13) Uani 1 1 d . . .
N13 N 0.8262(2) 0.10473(11) 0.35482(14) 0.0373(6) Uani 1 1 d . . .
N14 N 0.3893(3) 0.22261(12) 0.08582(17) 0.0501(7) Uani 1 1 d . . .
N15 N 1.0314(4) 0.1997(2) 0.9617(3) 0.1252(18) Uani 1 1 d . . .
B1 B 0.9269(3) -0.04963(18) 0.8543(2) 0.0411(9) Uani 1 1 d . . .
C1 C 0.9523(3) 0.09374(16) 0.7384(2) 0.0408(8) Uani 1 1 d . . .
C2 C 1.0618(3) 0.09473(17) 0.7816(2) 0.0459(8) Uani 1 1 d . . .
C3 C 1.0684(3) 0.04201(16) 0.8284(2) 0.0423(8) Uani 1 1 d . . .
C4 C 0.6530(3) 0.00574(15) 0.8927(2) 0.0410(8) Uani 1 1 d . . .
C5 C 0.6987(3) -0.01147(16) 0.9691(2) 0.0513(9) Uani 1 1 d . . .
C6 C 0.8043(3) -0.03496(16) 0.96533(19) 0.0466(9) Uani 1 1 d . . .
C7 C 0.7919(3) -0.14180(15) 0.6858(2) 0.0390(7) Uani 1 1 d . . .
C8 C 0.8635(3) -0.19020(15) 0.7210(2) 0.0432(8) Uani 1 1 d . . .
C9 C 0.9239(3) -0.16284(15) 0.7873(2) 0.0396(8) Uani 1 1 d . . .
C10 C 0.8346(3) 0.0926(2) 0.2692(2) 0.0519(9) Uani 1 1 d . . .
C11 C 0.7238(3) 0.07978(17) 0.21519(19) 0.0605(10) Uani 1 1 d . . .
H11A H 0.6905 0.0408 0.2311 0.091 Uiso 1 1 calc R . .
H11B H 0.7374 0.0752 0.1619 0.091 Uiso 1 1 calc R . .
H11C H 0.6724 0.1151 0.2179 0.091 Uiso 1 1 calc R . .
C12 C 0.9464(3) 0.1185(2) 0.3979(2) 0.0549(10) Uani 1 1 d . . .
C13 C 0.9574(4) 0.1317(2) 0.4838(3) 0.0613(11) Uani 1 1 d . . .
C14 C 0.7777(3) 0.04682(17) 0.3908(2) 0.0429(8) Uani 1 1 d . . .
C15 C 0.8476(4) -0.01290(19) 0.3968(3) 0.0621(11) Uani 1 1 d . . .
C16 C 0.7469(4) 0.16039(19) 0.3623(2) 0.0566(10) Uani 1 1 d . . .
C17 C 0.7766(4) 0.22214(17) 0.3243(3) 0.0974(16) Uani 1 1 d . . .
H17A H 0.8537 0.2342 0.3458 0.146 Uiso 1 1 calc R . .
H17B H 0.7254 0.2556 0.3347 0.146 Uiso 1 1 calc R . .
H17C H 0.7696 0.2160 0.2683 0.146 Uiso 1 1 calc R . .
C18 C 0.4748(4) 0.2554(2) 0.1506(3) 0.0337(11) Uani 0.60 1 d P A 1
H18A H 0.4655 0.3016 0.1448 0.040 Uiso 0.60 1 calc PR A 1
H18B H 0.5514 0.2449 0.1422 0.040 Uiso 0.60 1 calc PR A 1
C19 C 0.4641(14) 0.2365(8) 0.2383(7) 0.060(3) Uani 0.60 1 d P A 1
H19A H 0.3872 0.2438 0.2464 0.090 Uiso 0.60 1 calc PR A 1
H19B H 0.5155 0.2625 0.2746 0.090 Uiso 0.60 1 calc PR A 1
H19C H 0.4831 0.1919 0.2471 0.090 Uiso 0.60 1 calc PR A 1
C20 C 0.4089(5) 0.2533(3) 0.0084(3) 0.0405(14) Uani 0.60 1 d P A 1
H20A H 0.3901 0.2987 0.0098 0.049 Uiso 0.60 1 calc PR A 1
H20B H 0.4896 0.2502 0.0056 0.049 Uiso 0.60 1 calc PR A 1
C21 C 0.3418(8) 0.2246(7) -0.0662(8) 0.062(3) Uani 0.60 1 d P A 1
H21A H 0.3594 0.1796 -0.0685 0.093 Uiso 0.60 1 calc PR A 1
H21B H 0.3618 0.2461 -0.1114 0.093 Uiso 0.60 1 calc PR A 1
H21C H 0.2616 0.2298 -0.0659 0.093 Uiso 0.60 1 calc PR A 1
C22 C 0.2750(4) 0.2233(2) 0.0997(3) 0.0341(11) Uani 0.60 1 d P A 1
H22A H 0.2733 0.1978 0.1468 0.041 Uiso 0.60 1 calc PR A 1
H22B H 0.2293 0.2005 0.0561 0.041 Uiso 0.60 1 calc PR A 1
C23 C 0.2120(15) 0.2868(7) 0.1103(10) 0.095(6) Uani 0.60 1 d P A 1
H23A H 0.2403 0.3045 0.1616 0.142 Uiso 0.60 1 calc PR A 1
H23B H 0.1316 0.2786 0.1056 0.142 Uiso 0.60 1 calc PR A 1
H23C H 0.2248 0.3169 0.0703 0.142 Uiso 0.60 1 calc PR A 1
C24 C 0.4274(4) 0.1491(2) 0.0842(3) 0.0426(13) Uani 0.60 1 d P A 1
H24A H 0.4334 0.1326 0.1377 0.051 Uiso 0.60 1 calc PR A 1
H24B H 0.3658 0.1258 0.0518 0.051 Uiso 0.60 1 calc PR A 1
C25 C 0.5334(8) 0.1322(3) 0.0561(5) 0.068(2) Uani 0.60 1 d P A 1
H25A H 0.5258 0.1421 0.0008 0.103 Uiso 0.60 1 calc PR A 1
H25B H 0.5482 0.0870 0.0641 0.103 Uiso 0.60 1 calc PR A 1
H25C H 0.5957 0.1565 0.0850 0.103 Uiso 0.60 1 calc PR A 1
C181 C 0.3818(10) 0.1869(5) 0.1577(7) 0.087(4) Uani 0.40 1 d P A 2
H18C H 0.4103 0.1434 0.1543 0.104 Uiso 0.40 1 calc PR A 2
H18D H 0.3033 0.1847 0.1662 0.104 Uiso 0.40 1 calc PR A 2
C191 C 0.455(2) 0.2236(13) 0.2245(13) 0.088(8) Uani 0.40 1 d P A 2
H19D H 0.5125 0.2476 0.2038 0.132 Uiso 0.40 1 calc PR A 2
H19E H 0.4912 0.1937 0.2636 0.132 Uiso 0.40 1 calc PR A 2
H19F H 0.4079 0.2526 0.2482 0.132 Uiso 0.40 1 calc PR A 2
C201 C 0.2896(10) 0.1946(5) 0.0241(7) 0.088(4) Uani 0.40 1 d P A 2
H20C H 0.3027 0.1491 0.0170 0.106 Uiso 0.40 1 calc PR A 2
H20D H 0.2185 0.1992 0.0441 0.106 Uiso 0.40 1 calc PR A 2
C211 C 0.2787(16) 0.2289(11) -0.0567(11) 0.108(7) Uani 0.40 1 d P A 2
H21D H 0.3532 0.2343 -0.0704 0.162 Uiso 0.40 1 calc PR A 2
H21E H 0.2439 0.2703 -0.0535 0.162 Uiso 0.40 1 calc PR A 2
H21F H 0.2322 0.2034 -0.0964 0.162 Uiso 0.40 1 calc PR A 2
C221 C 0.3176(12) 0.2958(5) 0.1017(7) 0.079(4) Uani 0.40 1 d P A 2
H22C H 0.3619 0.3163 0.1477 0.095 Uiso 0.40 1 calc PR A 2
H22D H 0.3225 0.3236 0.0569 0.095 Uiso 0.40 1 calc PR A 2
C231 C 0.2297(16) 0.2962(9) 0.1101(16) 0.074(7) Uani 0.40 1 d P A 2
H23D H 0.2139 0.2578 0.1374 0.112 Uiso 0.40 1 calc PR A 2
H23E H 0.1806 0.2980 0.0595 0.112 Uiso 0.40 1 calc PR A 2
H23F H 0.2164 0.3332 0.1408 0.112 Uiso 0.40 1 calc PR A 2
C241 C 0.4776(12) 0.2395(5) 0.0576(10) 0.112(6) Uani 0.40 1 d P A 2
H24C H 0.5278 0.2651 0.0961 0.134 Uiso 0.40 1 calc PR A 2
H24D H 0.4553 0.2653 0.0104 0.134 Uiso 0.40 1 calc PR A 2
C251 C 0.5447(12) 0.1739(6) 0.0360(10) 0.101(5) Uani 0.40 1 d P A 2
H25D H 0.5402 0.1415 0.0752 0.151 Uiso 0.40 1 calc PR A 2
H25E H 0.6233 0.1839 0.0351 0.151 Uiso 0.40 1 calc PR A 2
H25F H 0.5094 0.1582 -0.0150 0.151 Uiso 0.40 1 calc PR A 2
C26 C 0.9514(4) 0.17122(19) 0.9548(3) 0.0814(15) Uani 1 1 d . . .
C27 C 0.8461(4) 0.13606(19) 0.9440(3) 0.0966(16) Uani 1 1 d . . .
H27A H 0.8172 0.1317 0.8885 0.145 Uiso 1 1 calc R . .
H27B H 0.7915 0.1588 0.9689 0.145 Uiso 1 1 calc R . .
H27C H 0.8591 0.0941 0.9674 0.145 Uiso 1 1 calc R . .
H1 H 0.994(2) -0.0679(11) 0.8992(15) 0.030(7) Uiso 1 1 d . . .
H2 H 0.918(3) 0.1225(13) 0.7027(18) 0.048(10) Uiso 1 1 d . . .
H3 H 1.120(3) 0.1237(13) 0.7741(18) 0.053(10) Uiso 1 1 d . . .
H4 H 1.130(3) 0.0264(13) 0.8678(17) 0.044(9) Uiso 1 1 d . . .
H5 H 0.584(2) 0.0203(13) 0.8728(17) 0.036(9) Uiso 1 1 d . . .
H6 H 0.661(3) -0.0104(13) 1.0088(18) 0.048(9) Uiso 1 1 d . . .
H7 H 0.861(3) -0.0541(13) 1.0031(18) 0.046(9) Uiso 1 1 d . . .
H8 H 0.742(2) -0.1422(11) 0.6408(14) 0.019(7) Uiso 1 1 d . . .
H9 H 0.870(2) -0.2309(12) 0.7064(15) 0.031(8) Uiso 1 1 d . . .
H10 H 0.977(2) -0.1797(12) 0.8273(16) 0.031(8) Uiso 1 1 d . . .
H13 H 0.972(3) 0.1536(14) 0.3721(18) 0.056(10) Uiso 1 1 d . . .
H14 H 0.988(3) 0.0824(14) 0.3876(18) 0.048(10) Uiso 1 1 d . . .
H15 H 0.929(3) 0.0991(15) 0.5117(19) 0.058(11) Uiso 1 1 d . . .
H16 H 1.034(3) 0.1372(16) 0.501(2) 0.071(12) Uiso 1 1 d . . .
H17 H 0.923(3) 0.1689(18) 0.496(2) 0.083(15) Uiso 1 1 d . . .
H18 H 0.744(3) 0.1656(15) 0.419(2) 0.074(12) Uiso 1 1 d . . .
H19 H 0.677(3) 0.1472(14) 0.3405(19) 0.049(10) Uiso 1 1 d . . .
H22 H 0.885(3) 0.0550(16) 0.271(2) 0.076(12) Uiso 1 1 d . . .
H23 H 0.870(3) 0.1309(15) 0.2515(19) 0.062(10) Uiso 1 1 d . . .
H25 H 0.706(2) 0.0421(13) 0.3612(17) 0.039(8) Uiso 1 1 d . . .
H26 H 0.768(3) 0.0610(13) 0.4401(18) 0.045(9) Uiso 1 1 d . . .
H27 H 0.870(3) -0.0271(16) 0.350(2) 0.071(13) Uiso 1 1 d . . .
H28 H 0.919(3) -0.0095(15) 0.4294(19) 0.056(11) Uiso 1 1 d . . .
H29 H 0.810(3) -0.0487(16) 0.422(2) 0.077(12) Uiso 1 1 d . . .

loop_
_atom_site_aniso_label
_atom_site_aniso_U_11
_atom_site_aniso_U_22
_atom_site_aniso_U_33
_atom_site_aniso_U_23
_atom_site_aniso_U_13
_atom_site_aniso_U_12
Mo1 0.02295(12) 0.02810(12) 0.02383(13) 0.00064(10) -0.00145(9) -0.00109(10)
Fe1 0.0251(2) 0.0293(2) 0.0374(3) 0.00030(18) 0.00059(18) 0.00014(18)
Fe2 0.0319(2) 0.0269(2) 0.0269(2) 0.00021(17) -0.00148(18) -0.00276(18)
Fe3 0.0262(2) 0.0253(2) 0.0296(2) -0.00078(17) -0.00627(17) 0.00043(17)
S1 0.0259(4) 0.0295(4) 0.0406(4) 0.0042(3) 0.0007(3) -0.0027(3)
S2 0.0324(4) 0.0297(4) 0.0297(4) -0.0036(3) -0.0005(3) -0.0012(3)
S3 0.0286(4) 0.0343(4) 0.0257(4) -0.0004(3) 0.0002(3) -0.0009(3)
S4 0.0345(4) 0.0257(3) 0.0351(4) -0.0035(3) -0.0105(3) 0.0039(3)
N1 0.0267(13) 0.0402(14) 0.0290(14) -0.0023(11) -0.0038(11) -0.0029(11)
N2 0.0301(13) 0.0442(14) 0.0300(13) -0.0013(11) -0.0056(11) -0.0008(12)
N3 0.0345(14) 0.0374(13) 0.0288(13) 0.0029(11) 0.0046(11) 0.0002(11)
N4 0.0440(16) 0.0421(14) 0.0249(14) 0.0041(11) -0.0026(12) 0.0057(12)
N5 0.0273(13) 0.0332(13) 0.0313(14) 0.0018(11) -0.0019(11) 0.0043(11)
N6 0.0295(13) 0.0378(13) 0.0329(14) 0.0048(11) 0.0008(11) 0.0033(11)
N7 0.0345(15) 0.0529(16) 0.0418(17) 0.0064(13) 0.0083(14) 0.0040(13)
N8 0.0309(15) 0.0534(17) 0.064(2) -0.0011(16) 0.0098(16) -0.0012(13)
N9 0.071(2) 0.127(3) 0.048(2) -0.002(2) 0.0158(19) -0.003(2)
N10 0.0488(17) 0.0349(14) 0.0339(15) 0.0022(12) 0.0014(13) -0.0101(13)
N11 0.0515(18) 0.0465(17) 0.0443(18) 0.0070(14) 0.0096(15) -0.0051(15)
N12 0.107(3) 0.075(2) 0.095(3) -0.015(2) 0.004(2) -0.050(2)
N13 0.0317(14) 0.0423(14) 0.0374(15) 0.0045(12) 0.0048(12) -0.0033(12)
N14 0.062(2) 0.0370(15) 0.0475(18) 0.0072(13) -0.0030(16) -0.0188(15)
N15 0.087(3) 0.104(3) 0.161(5) -0.037(3) -0.045(3) 0.000(3)
B1 0.0349(19) 0.053(2) 0.031(2) 0.0062(17) -0.0059(16) 0.0055(18)
C1 0.0343(18) 0.0438(19) 0.043(2) -0.0023(16) 0.0024(16) -0.0088(16)
C2 0.0343(18) 0.052(2) 0.050(2) -0.0119(17) 0.0016(16) -0.0140(17)
C3 0.0280(16) 0.057(2) 0.0379(19) -0.0121(16) -0.0060(15) 0.0003(16)
C4 0.045(2) 0.0375(18) 0.0413(19) 0.0052(15) 0.0106(16) 0.0009(16)
C5 0.069(3) 0.054(2) 0.035(2) 0.0091(17) 0.0200(19) 0.004(2)
C6 0.061(2) 0.046(2) 0.0297(19) 0.0079(15) 0.0009(18) 0.0022(18)
C7 0.0340(18) 0.0363(17) 0.044(2) 0.0012(15) -0.0019(16) -0.0004(15)
C8 0.0383(19) 0.0298(17) 0.061(2) 0.0024(16) 0.0075(17) 0.0050(15)
C9 0.0297(17) 0.0399(18) 0.049(2) 0.0147(16) 0.0067(16) 0.0057(15)
C10 0.057(2) 0.063(2) 0.040(2) 0.0072(18) 0.0210(19) -0.002(2)
C11 0.075(3) 0.072(2) 0.034(2) -0.0020(18) 0.0084(19) -0.012(2)
C12 0.038(2) 0.062(3) 0.063(3) 0.010(2) 0.0039(19) -0.012(2)
C13 0.049(2) 0.063(3) 0.063(3) 0.005(2) -0.015(2) -0.013(2)
C14 0.0354(19) 0.056(2) 0.035(2) 0.0076(17) -0.0006(16) -0.0076(17)
C15 0.072(3) 0.047(2) 0.061(3) 0.006(2) -0.007(2) 0.003(2)
C16 0.059(3) 0.058(2) 0.046(2) -0.0083(19) -0.010(2) 0.015(2)
C17 0.136(4) 0.045(2) 0.093(4) 0.004(2) -0.031(3) 0.002(3)
C18 0.034(3) 0.035(3) 0.030(3) 0.002(2) -0.002(2) -0.014(2)
C19 0.065(7) 0.088(8) 0.023(4) 0.016(6) -0.006(4) -0.012(5)
C20 0.042(3) 0.037(3) 0.040(4) 0.007(3) -0.001(3) 0.003(3)
C21 0.072(6) 0.053(5) 0.058(6) -0.003(4) -0.001(5) 0.007(5)
C22 0.025(3) 0.033(3) 0.041(3) 0.002(2) -0.004(2) -0.005(2)
C23 0.104(12) 0.077(8) 0.090(9) 0.045(7) -0.023(7) -0.021(7)
C24 0.039(3) 0.020(2) 0.064(4) 0.001(2) -0.003(3) 0.002(2)
C25 0.070(6) 0.056(5) 0.073(6) 0.002(4) -0.005(4) 0.011(4)
C181 0.091(9) 0.058(6) 0.109(10) 0.022(7) 0.007(8) -0.010(6)
C191 0.053(9) 0.103(13) 0.090(15) -0.053(9) -0.040(8) 0.030(9)
C201 0.083(9) 0.067(7) 0.114(11) 0.008(7) 0.013(8) -0.004(6)
C211 0.21(2) 0.070(9) 0.033(7) 0.012(6) -0.002(14) -0.007(15)
C221 0.131(12) 0.042(6) 0.063(7) 0.009(5) 0.013(8) -0.011(8)
C231 0.016(5) 0.022(6) 0.17(2) -0.015(8) -0.015(8) 0.008(5)
C241 0.128(13) 0.033(6) 0.194(19) -0.007(8) 0.086(13) -0.017(7)
C251 0.052(7) 0.135(13) 0.118(13) -0.038(11) 0.023(8) -0.014(10)
C26 0.094(4) 0.042(2) 0.089(3) -0.010(2) -0.039(3) 0.005(2)
C27 0.127(4) 0.065(3) 0.082(3) 0.013(2) -0.027(3) -0.029(3)

loop_
_atom_type_symbol
_atom_type_description
_atom_type_scat_dispersion_real
_atom_type_scat_dispersion_imag
_atom_type_scat_source
C C 0.0033 0.0016 'International Tables Vol C Tables 4.2.6.8 and 6.1.1.4'
H H 0.0000 0.0000 'International Tables Vol C Tables 4.2.6.8 and 6.1.1.4'
B B 0.0013 0.0007 'International Tables Vol C Tables 4.2.6.8 and 6.1.1.4'
N N 0.0061 0.0033 'International Tables Vol C Tables 4.2.6.8 and 6.1.1.4'
S S 0.1246 0.1234 'International Tables Vol C Tables 4.2.6.8 and 6.1.1.4'
Fe Fe 0.3463 0.8444 'International Tables Vol C Tables 4.2.6.8 and 6.1.1.4'
Mo Mo -1.6832 0.6857 'International Tables Vol C Tables 4.2.6.8 and 6.1.1.4'

loop_
_geom_angle_atom_site_label_1
_geom_angle_atom_site_label_2
_geom_angle_atom_site_label_3
_geom_angle
_geom_angle_site_symmetry_1
_geom_angle_site_symmetry_3
_geom_angle_publ_flag
N1 Mo1 N5 81.64(8) . . ?
N1 Mo1 N3 79.64(8) . . ?
N5 Mo1 N3 80.35(8) . . ?
N1 Mo1 S3 86.36(6) . . ?
N5 Mo1 S3 86.59(6) . . ?
N3 Mo1 S3 162.06(6) . . ?
N1 Mo1 S2 86.28(6) . . ?
N5 Mo1 S2 163.73(6) . . ?
N3 Mo1 S2 86.81(6) . . ?
S3 Mo1 S2 103.53(3) . . ?
N1 Mo1 S1 165.18(6) . . ?
N5 Mo1 S1 86.53(6) . . ?
N3 Mo1 S1 89.65(6) . . ?
S3 Mo1 S1 101.87(3) . . ?
S2 Mo1 S1 103.45(3) . . ?
N1 Mo1 Fe1 138.91(6) . . ?
N5 Mo1 Fe1 139.21(6) . . ?
N3 Mo1 Fe1 99.77(6) . . ?
S3 Mo1 Fe1 98.15(2) . . ?
S2 Mo1 Fe1 52.85(2) . . ?
S1 Mo1 Fe1 52.77(2) . . ?
N1 Mo1 Fe2 96.98(6) . . ?
N5 Mo1 Fe2 139.44(6) . . ?
N3 Mo1 Fe2 139.62(6) . . ?
S3 Mo1 Fe2 52.97(2) . . ?
S2 Mo1 Fe2 52.83(2) . . ?
S1 Mo1 Fe2 97.81(2) . . ?
Fe1 Mo1 Fe2 57.126(13) . . ?
N1 Mo1 Fe3 138.22(6) . . ?
N5 Mo1 Fe3 98.16(6) . . ?
N3 Mo1 Fe3 141.87(6) . . ?
S3 Mo1 Fe3 52.11(2) . . ?
S2 Mo1 Fe3 98.10(2) . . ?
S1 Mo1 Fe3 52.35(2) . . ?
Fe1 Mo1 Fe3 57.067(14) . . ?
Fe2 Mo1 Fe3 56.728(15) . . ?
N7 Fe1 S1 113.13(7) . . ?
N7 Fe1 S2 106.86(8) . . ?
S1 Fe1 S2 110.30(3) . . ?
N7 Fe1 S4 109.83(8) . . ?
S1 Fe1 S4 109.09(3) . . ?
S2 Fe1 S4 107.46(3) . . ?
N7 Fe1 Fe2 142.47(7) . . ?
S1 Fe1 Fe2 104.34(3) . . ?
S2 Fe1 Fe2 55.55(2) . . ?
S4 Fe1 Fe2 57.09(2) . . ?
N7 Fe1 Fe3 147.84(8) . . ?
S1 Fe1 Fe3 55.52(2) . . ?
S2 Fe1 Fe3 105.25(3) . . ?
S4 Fe1 Fe3 57.82(2) . . ?
Fe2 Fe1 Fe3 60.053(17) . . ?
N7 Fe1 Mo1 140.98(8) . . ?
S1 Fe1 Mo1 56.49(2) . . ?
S2 Fe1 Mo1 56.28(2) . . ?
S4 Fe1 Mo1 108.93(2) . . ?
Fe2 Fe1 Mo1 61.680(17) . . ?
Fe3 Fe1 Mo1 62.643(15) . . ?
N10 Fe2 S2 107.74(7) . . ?
N10 Fe2 S3 115.82(8) . . ?
S2 Fe2 S3 109.16(3) . . ?
N10 Fe2 S4 107.06(8) . . ?
S2 Fe2 S4 107.31(3) . . ?
S3 Fe2 S4 109.41(3) . . ?
N10 Fe2 Fe1 140.64(7) . . ?
S2 Fe2 Fe1 55.33(2) . . ?
S3 Fe2 Fe1 103.53(3) . . ?
S4 Fe2 Fe1 57.15(3) . . ?
N10 Fe2 Fe3 146.63(7) . . ?
S2 Fe2 Fe3 105.34(2) . . ?
S3 Fe2 Fe3 55.16(2) . . ?
S4 Fe2 Fe3 57.96(2) . . ?
Fe1 Fe2 Fe3 60.379(16) . . ?
N10 Fe2 Mo1 143.98(8) . . ?
S2 Fe2 Mo1 56.03(2) . . ?
S3 Fe2 Mo1 55.66(2) . . ?
S4 Fe2 Mo1 108.57(2) . . ?
Fe1 Fe2 Mo1 61.194(16) . . ?
Fe3 Fe2 Mo1 62.576(16) . . ?
S3 Fe3 S4 111.50(3) . 3_656 ?
S3 Fe3 S1 107.41(3) . . ?
S4 Fe3 S1 117.10(3) 3_656 . ?
S3 Fe3 S4 108.26(3) . . ?
S4 Fe3 S4 104.96(3) 3_656 . ?
S1 Fe3 S4 107.23(3) . . ?
S3 Fe3 Fe2 55.37(2) . . ?
S4 Fe3 Fe2 139.31(3) 3_656 . ?
S1 Fe3 Fe2 103.43(2) . . ?
S4 Fe3 Fe2 56.51(2) . . ?
S3 Fe3 Fe1 103.04(2) . . ?
S4 Fe3 Fe1 144.88(3) 3_656 . ?
S1 Fe3 Fe1 54.89(2) . . ?
S4 Fe3 Fe1 56.43(2) . . ?
Fe2 Fe3 Fe1 59.569(16) . . ?
S3 Fe3 Mo1 54.93(2) . . ?
S4 Fe3 Mo1 148.98(2) 3_656 . ?
S1 Fe3 Mo1 55.36(2) . . ?
S4 Fe3 Mo1 105.90(2) . . ?
Fe2 Fe3 Mo1 60.696(13) . . ?
Fe1 Fe3 Mo1 60.290(17) . . ?
S3 Fe3 Fe3 123.82(3) . 3_656 ?
S4 Fe3 Fe3 54.67(2) 3_656 3_656 ?
S1 Fe3 Fe3 127.79(3) . 3_656 ?
S4 Fe3 Fe3 50.29(2) . 3_656 ?
Fe2 Fe3 Fe3 97.92(2) . 3_656 ?
Fe1 Fe3 Fe3 100.63(2) . 3_656 ?
Mo1 Fe3 Fe3 156.03(2) . 3_656 ?
Fe1 S1 Fe3 69.59(2) . . ?
Fe1 S1 Mo1 70.74(2) . . ?
Fe3 S1 Mo1 72.29(2) . . ?
Fe1 S2 Fe2 69.12(3) . . ?
Fe1 S2 Mo1 70.86(2) . . ?
Fe2 S2 Mo1 71.14(2) . . ?
Fe3 S3 Fe2 69.47(3) . . ?
Fe3 S3 Mo1 72.96(2) . . ?
Fe2 S3 Mo1 71.37(2) . . ?
Fe3 S4 Fe2 124.41(4) 3_656 . ?
Fe3 S4 Fe1 129.26(3) 3_656 . ?
Fe2 S4 Fe1 65.75(2) . . ?
Fe3 S4 Fe3 75.04(3) 3_656 . ?
Fe2 S4 Fe3 65.53(2) . . ?
Fe1 S4 Fe3 65.75(2) . . ?
C1 N1 N2 106.5(2) . . ?
C1 N1 Mo1 131.4(2) . . ?
N2 N1 Mo1 122.09(17) . . ?
C3 N2 N1 108.8(2) . . ?
C3 N2 B1 130.9(3) . . ?
N1 N2 B1 120.1(2) . . ?
C4 N3 N4 106.1(2) . . ?
C4 N3 Mo1 133.0(2) . . ?
N4 N3 Mo1 120.90(17) . . ?
C6 N4 N3 109.1(3) . . ?
C6 N4 B1 129.6(3) . . ?
N3 N4 B1 121.2(2) . . ?
C7 N5 N6 106.4(2) . . ?
C7 N5 Mo1 131.5(2) . . ?
N6 N5 Mo1 121.98(17) . . ?
C9 N6 N5 109.1(2) . . ?
C9 N6 B1 130.8(3) . . ?
N5 N6 B1 120.0(2) . . ?
N8 N7 Fe1 125.0(2) . . ?
N7 N8 N9 178.1(4) . . ?
N11 N10 Fe2 130.5(2) . . ?
N10 N11 N12 176.7(4) . . ?
C16 N13 C10 110.9(3) . . ?
C16 N13 C14 106.7(3) . . ?
C10 N13 C14 111.0(3) . . ?
C16 N13 C12 111.2(3) . . ?
C10 N13 C12 107.0(3) . . ?
C14 N13 C12 110.1(3) . . ?
C241 N14 C22 158.9(7) . . ?
C241 N14 C181 129.3(9) . . ?
C22 N14 C181 70.4(5) . . ?
C241 N14 C20 45.5(7) . . ?
C22 N14 C20 115.7(4) . . ?
C181 N14 C20 172.3(6) . . ?
C241 N14 C18 70.5(8) . . ?
C22 N14 C18 114.2(4) . . ?
C181 N14 C18 75.0(5) . . ?
C20 N14 C18 105.4(3) . . ?
C241 N14 C201 115.0(9) . . ?
C22 N14 C201 58.7(5) . . ?
C181 N14 C201 103.7(6) . . ?
C20 N14 C201 77.0(5) . . ?
C18 N14 C201 172.3(5) . . ?
C241 N14 C24 90.1(5) . . ?
C22 N14 C24 107.2(3) . . ?
C181 N14 C24 65.5(5) . . ?
C20 N14 C24 107.4(4) . . ?
C18 N14 C24 106.4(3) . . ?
C201 N14 C24 79.4(4) . . ?
C241 N14 C221 105.6(6) . . ?
C22 N14 C221 58.0(4) . . ?
C181 N14 C221 101.9(6) . . ?
C20 N14 C221 85.6(4) . . ?
C18 N14 C221 77.6(5) . . ?
C201 N14 C221 95.4(6) . . ?
C24 N14 C221 164.2(5) . . ?
N6 B1 N4 107.7(3) . . ?
N6 B1 N2 109.3(3) . . ?
N4 B1 N2 108.3(3) . . ?
N1 C1 C2 110.4(3) . . ?
C3 C2 C1 105.1(3) . . ?
N2 C3 C2 109.2(3) . . ?
N3 C4 C5 110.7(3) . . ?
C6 C5 C4 105.4(3) . . ?
N4 C6 C5 108.6(3) . . ?
N5 C7 C8 110.7(3) . . ?
C9 C8 C7 104.9(3) . . ?
N6 C9 C8 108.9(3) . . ?
C11 C10 N13 115.8(3) . . ?
C13 C12 N13 115.8(3) . . ?
C15 C14 N13 116.4(3) . . ?
C17 C16 N13 114.8(3) . . ?
N14 C18 C19 115.4(6) . . ?
C21 C20 N14 115.8(7) . . ?
N14 C22 C23 121.8(7) . . ?
C25 C24 N14 119.8(4) . . ?
N14 C181 C191 105.9(12) . . ?
C211 C201 N14 112.1(10) . . ?
C231 C221 N14 121.7(12) . . ?
N14 C241 C251 108.6(8) . . ?
N15 C26 C27 178.1(5) . . ?

loop_
_geom_bond_atom_site_label_1
_geom_bond_atom_site_label_2
_geom_bond_distance
_geom_bond_site_symmetry_2
_geom_bond_publ_flag
Mo1 N1 2.235(2) . ?
Mo1 N5 2.248(2) . ?
Mo1 N3 2.249(2) . ?
Mo1 S3 2.3632(8) . ?
Mo1 S2 2.3771(8) . ?
Mo1 S1 2.3844(8) . ?
Mo1 Fe1 2.6998(6) . ?
Mo1 Fe2 2.7123(6) . ?
Mo1 Fe3 2.7608(6) . ?
Fe1 N7 2.011(3) . ?
Fe1 S1 2.2771(9) . ?
Fe1 S2 2.2779(8) . ?
Fe1 S4 2.3843(9) . ?
Fe1 Fe2 2.5877(6) . ?
Fe1 Fe3 2.6089(6) . ?
Fe2 N10 2.026(2) . ?
Fe2 S2 2.2840(9) . ?
Fe2 S3 2.2850(8) . ?
Fe2 S4 2.3828(9) . ?
Fe2 Fe3 2.6005(6) . ?
Fe3 S3 2.2789(9) . ?
Fe3 S4 2.2837(8) 3_656 ?
Fe3 S1 2.2945(9) . ?
Fe3 S4 2.4218(8) . ?
Fe3 Fe3 2.8679(9) 3_656 ?
S4 Fe3 2.2837(8) 3_656 ?
N1 C1 1.332(4) . ?
N1 N2 1.361(3) . ?
N2 C3 1.344(4) . ?
N2 B1 1.542(4) . ?
N3 C4 1.329(4) . ?
N3 N4 1.365(3) . ?
N4 C6 1.347(4) . ?
N4 B1 1.531(4) . ?
N5 C7 1.326(4) . ?
N5 N6 1.364(3) . ?
N6 C9 1.345(4) . ?
N6 B1 1.530(4) . ?
N7 N8 1.157(4) . ?
N8 N9 1.177(4) . ?
N10 N11 1.140(3) . ?
N11 N12 1.165(4) . ?
N13 C16 1.511(4) . ?
N13 C10 1.510(4) . ?
N13 C14 1.511(4) . ?
N13 C12 1.519(4) . ?
N14 C241 1.277(12) . ?
N14 C22 1.419(5) . ?
N14 C181 1.455(10) . ?
N14 C20 1.527(6) . ?
N14 C18 1.531(5) . ?
N14 C201 1.561(12) . ?
N14 C24 1.594(5) . ?
N14 C221 1.786(11) . ?
N15 C26 1.108(5) . ?
C1 C2 1.383(4) . ?
C2 C3 1.353(5) . ?
C4 C5 1.377(5) . ?
C5 C6 1.357(5) . ?
C7 C8 1.387(4) . ?
C8 C9 1.361(5) . ?
C10 C11 1.499(5) . ?
C12 C13 1.483(6) . ?
C14 C15 1.486(5) . ?
C16 C17 1.507(5) . ?
C18 C19 1.581(11) . ?
C20 C21 1.510(15) . ?
C22 C23 1.542(16) . ?
C24 C25 1.466(10) . ?
C181 C191 1.52(3) . ?
C201 C211 1.54(2) . ?
C221 C231 1.08(2) . ?
C241 C251 1.651(16) . ?
C26 C27 1.433(6) . ?
